data_7158060
loop_
_publ_author_name
'Bentley, Jordan N.'
'Simoes, Selvyn A.'
'Pradhan, Ekadashi'
'Zeng, Tao'
'Caputo, Christopher B.'

_publ_section_title
;
 The synthesis, properties, and reactivity of Lewis acidic aminoboranes.
;
_journal_issue 21
_journal_name_full 'Organic &amp; biomolecular chemistry'
_journal_page_first 4796
_journal_page_last 4802
_journal_paper_doi 10.1039/d1ob00520k
_journal_volume 19
_journal_year 2021
_chemical_formula_moiety 'C18 H18 B F10 N Si2'
_chemical_formula_sum 'C18 H18 B F10 N Si2'
_chemical_formula_weight 505.32
_space_group_crystal_system monoclinic
_space_group_IT_number 14
_space_group_name_Hall '-P 2ybc'
_space_group_name_H-M_alt 'P 1 21/c 1'
_atom_sites_solution_hydrogens geom
_atom_sites_solution_primary dual
_audit_creation_date 2021-01-17
_audit_creation_method
;
Olex2 1.3
(compiled 2020.11.12 svn.r5f609507 for OlexSys, GUI svn.r6226)
;
_audit_update_record
;
2021-03-04 deposited with the CCDC.	2021-05-04 downloaded from the CCDC.
;
_cell_angle_alpha 90
_cell_angle_beta 105.827(3)
_cell_angle_gamma 90
_cell_formula_units_Z 4
_cell_length_a 11.0755(10)
_cell_length_b 11.2327(11)
_cell_length_c 18.6587(18)
_cell_measurement_reflns_used 9539
_cell_measurement_temperature 173(2)
_cell_measurement_theta_max 27.63
_cell_measurement_theta_min 2.65
_cell_volume 2233.3(4)
_computing_cell_refinement 'SAINT V8.38A (?, 2016)'
_computing_data_reduction 'SAINT V8.38A (?, 2016)'
_computing_molecular_graphics 'Olex2 1.3 (Dolomanov et al., 2009)'
_computing_publication_material 'Olex2 1.3 (Dolomanov et al., 2009)'
_computing_structure_refinement 'SHELXL 2018/3 (Sheldrick, 2015)'
_computing_structure_solution 'SHELXT 2014/5 (Sheldrick, 2014)'
_diffrn_ambient_temperature 173.0
_diffrn_measured_fraction_theta_full 0.980
_diffrn_measured_fraction_theta_max 0.982
_diffrn_measurement_device_type 'Bruker APEX-II CCD'
_diffrn_measurement_method '\f and \w scans'
_diffrn_radiation_type MoK\a
_diffrn_radiation_wavelength 0.71073
_diffrn_reflns_av_R_equivalents 0.0409
_diffrn_reflns_av_unetI/netI 0.0162
_diffrn_reflns_Laue_measured_fraction_full 0.980
_diffrn_reflns_Laue_measured_fraction_max 0.982
_diffrn_reflns_limit_h_max 14
_diffrn_reflns_limit_h_min -14
_diffrn_reflns_limit_k_max 14
_diffrn_reflns_limit_k_min -14
_diffrn_reflns_limit_l_max 24
_diffrn_reflns_limit_l_min -24
_diffrn_reflns_number 76348
_diffrn_reflns_point_group_measured_fraction_full 0.980
_diffrn_reflns_point_group_measured_fraction_max 0.982
_diffrn_reflns_theta_full 25.242
_diffrn_reflns_theta_max 27.628
_diffrn_reflns_theta_min 2.139
_diffrn_source_current 20.0
_diffrn_source_power 1.0
_diffrn_source_voltage 50.0
_diffrn_standards_number 0
_exptl_absorpt_coefficient_mu 0.247
_exptl_absorpt_correction_T_max 0.7456
_exptl_absorpt_correction_T_min 0.6247
_exptl_absorpt_correction_type none
_exptl_absorpt_process_details
;
SADABS-2016/2 (Bruker,2016/2) was used for absorption correction.
wR2(int) was 0.1405 before and 0.0703 after correction.
The Ratio of minimum to maximum transmission is 0.8378.
The \l/2 correction factor is Not present.
;
_exptl_crystal_colour colourless
_exptl_crystal_colour_primary colourless
_exptl_crystal_density_diffrn 1.503
_exptl_crystal_description block
_exptl_crystal_F_000 1024
_exptl_crystal_size_max 0.20
_exptl_crystal_size_mid 0.20
_exptl_crystal_size_min 0.15
_refine_diff_density_max 0.485
_refine_diff_density_min -0.589
_refine_diff_density_rms 0.054
_refine_ls_extinction_method none
_refine_ls_goodness_of_fit_ref 1.060
_refine_ls_hydrogen_treatment constr
_refine_ls_matrix_type full
_refine_ls_number_parameters 295
_refine_ls_number_reflns 5127
_refine_ls_number_restraints 0
_refine_ls_restrained_S_all 1.060
_refine_ls_R_factor_all 0.0525
_refine_ls_R_factor_gt 0.0466
_refine_ls_shift/su_max 0.000
_refine_ls_shift/su_mean 0.000
_refine_ls_structure_factor_coef Fsqd
_refine_ls_weighting_details 'w=1/[\s^2^(Fo^2^)+(0.0337P)^2^+2.3209P] where P=(Fo^2^+2Fc^2^)/3'
_refine_ls_weighting_scheme calc
_refine_ls_wR_factor_gt 0.1050
_refine_ls_wR_factor_ref 0.1108
_reflns_Friedel_coverage 0.000
_reflns_number_gt 4641
_reflns_number_total 5127
_reflns_threshold_expression 'I > 2\s(I)'
_cod_data_source_file d1ob00520k2.cif
_cod_data_source_block jnb035cc_0m_a
_cod_depositor_comments 'Adding full bibliography for 7158056--7158060.cif.'
_cod_database_code 7158060
_shelx_shelxl_version_number 2018/3
_shelx_space_group_comment
;
The symmetry employed for this shelxl refinement is uniquely defined
by the following loop, which should always be used as a source of
symmetry information in preference to the above space-group names.
They are only intended as comments.
;
_shelx_estimated_absorpt_t_max 0.964
_shelx_estimated_absorpt_t_min 0.952
_olex2_refinement_description
;
1. Fixed Uiso
 At 1.5 times of:
  All C(H,H,H) groups
2.a Idealised Me refined as rotating group:
 C14(H14A,H14B,H14C), C15(H15A,H15B,H15C), C16(H16A,H16B,H16C), C17(H17A,H17B,
 H17C), C18(H18A,H18B,H18C), C19(H19A,H19B,H19C)
;
_olex2_submission_special_instructions 'No special instructions were received'

loop_
_space_group_symop_operation_xyz
'x, y, z'
'-x, y+1/2, -z+1/2'
'-x, -y, -z'
'x, -y-1/2, z-1/2'

loop_
_atom_site_label
_atom_site_type_symbol
_atom_site_fract_x
_atom_site_fract_y
_atom_site_fract_z
_atom_site_U_iso_or_equiv
_atom_site_adp_type
_atom_site_occupancy
_atom_site_site_symmetry_order
_atom_site_calc_flag
_atom_site_refinement_flags_posn
_atom_site_refinement_flags_adp
_atom_site_refinement_flags_occupancy
_atom_site_disorder_assembly
_atom_site_disorder_group
Si1 Si 0.77815(5) 0.12152(5) 0.28866(3) 0.03504(14) Uani 1 1 d . . . . .
Si2 Si 0.95072(5) 0.26085(5) 0.41882(4) 0.04078(16) Uani 1 1 d . . . . .
F1 F 0.24499(11) -0.02194(12) 0.34563(8) 0.0478(3) Uani 1 1 d . . . . .
F2 F 0.65506(13) 0.73027(10) 0.49822(8) 0.0508(3) Uani 1 1 d . . . . .
F3 F 0.23103(10) 0.19938(11) 0.28624(7) 0.0437(3) Uani 1 1 d . . . . .
F4 F 0.44102(10) 0.33002(9) 0.30394(6) 0.0330(2) Uani 1 1 d . . . . .
F5 F 0.46748(13) -0.10699(11) 0.42922(9) 0.0539(4) Uani 1 1 d . . . . .
F6 F 0.67642(11) 0.02492(11) 0.45164(7) 0.0470(3) Uani 1 1 d . . . . .
F7 F 0.68965(14) 0.69678(11) 0.36075(8) 0.0530(4) Uani 1 1 d . . . . .
F8 F 0.63953(13) 0.54199(12) 0.58400(7) 0.0484(3) Uani 1 1 d . . . . .
F9 F 0.65479(12) 0.31879(10) 0.53368(6) 0.0412(3) Uani 1 1 d . . . . .
F10 F 0.70799(12) 0.47579(11) 0.31048(6) 0.0436(3) Uani 1 1 d . . . . .
N1 N 0.79684(13) 0.21674(13) 0.36779(8) 0.0276(3) Uani 1 1 d . . . . .
C1 C 0.34824(16) 0.04476(16) 0.35685(10) 0.0306(4) Uani 1 1 d . . . . .
C2 C 0.46182(18) 0.00112(16) 0.39855(11) 0.0332(4) Uani 1 1 d . . . . .
C3 C 0.56829(16) 0.07014(16) 0.40841(10) 0.0297(4) Uani 1 1 d . . . . .
C4 C 0.56687(15) 0.18184(14) 0.37725(9) 0.0229(3) Uani 1 1 d . . . . .
B5 B 0.69137(17) 0.25867(16) 0.38790(10) 0.0230(3) Uani 1 1 d . . . . .
C6 C 0.68547(14) 0.38894(14) 0.42106(9) 0.0232(3) Uani 1 1 d . . . . .
C7 C 0.66461(16) 0.41083(15) 0.48974(9) 0.0265(3) Uani 1 1 d . . . . .
C8 C 0.65557(16) 0.52385(17) 0.51620(10) 0.0301(4) Uani 1 1 d . . . . .
C9 C 0.66399(16) 0.62041(16) 0.47271(11) 0.0322(4) Uani 1 1 d . . . . .
C10 C 0.34168(15) 0.15702(16) 0.32663(10) 0.0284(3) Uani 1 1 d . . . . .
C11 C 0.44968(15) 0.22281(14) 0.33698(9) 0.0242(3) Uani 1 1 d . . . . .
C12 C 0.69295(16) 0.48888(16) 0.37930(9) 0.0278(3) Uani 1 1 d . . . . .
C13 C 0.68230(17) 0.60355(16) 0.40360(11) 0.0319(4) Uani 1 1 d . . . . .
C14 C 0.8099(3) -0.0364(2) 0.31607(18) 0.0630(7) Uani 1 1 d . . . . .
H14A H 0.895099 -0.043924 0.349096 0.094 Uiso 1 1 calc R U . . .
H14B H 0.802039 -0.085098 0.271440 0.094 Uiso 1 1 calc R U . . .
H14C H 0.749277 -0.063796 0.342170 0.094 Uiso 1 1 calc R U . . .
C15 C 0.6170(2) 0.1365(3) 0.22480(12) 0.0558(7) Uani 1 1 d . . . . .
H15A H 0.558420 0.088523 0.243681 0.084 Uiso 1 1 calc R U . . .
H15B H 0.616666 0.108544 0.174979 0.084 Uiso 1 1 calc R U . . .
H15C H 0.591303 0.220186 0.222150 0.084 Uiso 1 1 calc R U . . .
C16 C 0.8853(2) 0.1743(3) 0.23361(14) 0.0565(6) Uani 1 1 d . . . . .
H16A H 0.868586 0.258464 0.220887 0.085 Uiso 1 1 calc R U . . .
H16B H 0.870995 0.127318 0.187793 0.085 Uiso 1 1 calc R U . . .
H16C H 0.972628 0.164842 0.263215 0.085 Uiso 1 1 calc R U . . .
C17 C 0.9553(2) 0.2991(4) 0.51630(16) 0.0833(12) Uani 1 1 d . . . . .
H17A H 0.920233 0.378895 0.517730 0.125 Uiso 1 1 calc R U . . .
H17B H 1.042372 0.297592 0.547272 0.125 Uiso 1 1 calc R U . . .
H17C H 0.905691 0.241033 0.535358 0.125 Uiso 1 1 calc R U . . .
C18 C 1.0087(3) 0.3883(2) 0.3736(2) 0.0747(9) Uani 1 1 d . . . . .
H18A H 0.999885 0.369442 0.321144 0.112 Uiso 1 1 calc R U . . .
H18B H 1.097299 0.402941 0.399001 0.112 Uiso 1 1 calc R U . . .
H18C H 0.959499 0.459598 0.376884 0.112 Uiso 1 1 calc R U . . .
C19 C 1.0575(2) 0.1312(2) 0.42649(15) 0.0514(6) Uani 1 1 d . . . . .
H19A H 1.027360 0.065674 0.451733 0.077 Uiso 1 1 calc R U . . .
H19B H 1.142280 0.153904 0.455241 0.077 Uiso 1 1 calc R U . . .
H19C H 1.059085 0.105598 0.376555 0.077 Uiso 1 1 calc R U . . .

loop_
_atom_site_aniso_label
_atom_site_aniso_U_11
_atom_site_aniso_U_22
_atom_site_aniso_U_33
_atom_site_aniso_U_23
_atom_site_aniso_U_13
_atom_site_aniso_U_12
Si1 0.0288(3) 0.0380(3) 0.0393(3) -0.0165(2) 0.0109(2) -0.0009(2)
Si2 0.0222(2) 0.0386(3) 0.0576(4) -0.0185(3) 0.0041(2) -0.0030(2)
F1 0.0347(6) 0.0438(7) 0.0695(8) -0.0055(6) 0.0219(6) -0.0157(5)
F2 0.0504(7) 0.0258(6) 0.0711(9) -0.0163(6) 0.0082(6) 0.0029(5)
F3 0.0212(5) 0.0485(7) 0.0577(7) 0.0039(6) 0.0047(5) 0.0034(5)
F4 0.0310(5) 0.0254(5) 0.0408(6) 0.0066(4) 0.0065(4) 0.0040(4)
F5 0.0568(8) 0.0324(6) 0.0744(9) 0.0208(6) 0.0212(7) -0.0043(6)
F6 0.0348(6) 0.0438(7) 0.0561(8) 0.0209(6) 0.0017(5) 0.0060(5)
F7 0.0647(9) 0.0298(6) 0.0608(8) 0.0187(6) 0.0108(7) -0.0052(6)
F8 0.0618(8) 0.0512(7) 0.0385(6) -0.0175(6) 0.0245(6) -0.0011(6)
F9 0.0634(8) 0.0330(6) 0.0332(6) 0.0039(5) 0.0235(5) -0.0071(5)
F10 0.0600(8) 0.0466(7) 0.0274(5) 0.0066(5) 0.0176(5) -0.0012(6)
N1 0.0222(6) 0.0278(7) 0.0323(7) -0.0090(6) 0.0064(5) -0.0025(5)
C1 0.0272(8) 0.0306(9) 0.0376(9) -0.0058(7) 0.0148(7) -0.0073(7)
C2 0.0390(10) 0.0238(8) 0.0400(10) 0.0039(7) 0.0165(8) -0.0032(7)
C3 0.0274(8) 0.0292(8) 0.0317(8) 0.0050(7) 0.0068(7) 0.0023(7)
C4 0.0233(7) 0.0227(7) 0.0235(7) -0.0029(6) 0.0077(6) -0.0003(6)
B5 0.0237(8) 0.0238(8) 0.0202(8) -0.0009(6) 0.0038(6) -0.0002(7)
C6 0.0221(7) 0.0221(7) 0.0250(7) -0.0016(6) 0.0058(6) -0.0018(6)
C7 0.0273(8) 0.0268(8) 0.0264(8) 0.0001(6) 0.0093(6) -0.0022(6)
C8 0.0272(8) 0.0338(9) 0.0299(8) -0.0092(7) 0.0085(7) -0.0014(7)
C9 0.0245(8) 0.0241(8) 0.0436(10) -0.0095(7) 0.0017(7) 0.0000(6)
C10 0.0215(7) 0.0334(9) 0.0308(8) -0.0040(7) 0.0078(6) 0.0022(6)
C11 0.0257(8) 0.0227(7) 0.0256(7) -0.0019(6) 0.0097(6) 0.0014(6)
C12 0.0279(8) 0.0307(8) 0.0243(8) 0.0025(6) 0.0061(6) -0.0012(7)
C13 0.0284(8) 0.0236(8) 0.0389(9) 0.0076(7) 0.0011(7) -0.0034(6)
C14 0.0626(16) 0.0355(12) 0.087(2) -0.0236(12) 0.0145(14) -0.0044(11)
C15 0.0380(11) 0.093(2) 0.0342(10) -0.0290(12) 0.0065(9) 0.0027(12)
C16 0.0471(13) 0.0770(18) 0.0529(13) -0.0132(13) 0.0263(11) 0.0011(12)
C17 0.0394(13) 0.130(3) 0.0639(17) -0.0551(19) -0.0135(12) 0.0180(16)
C18 0.0426(13) 0.0438(14) 0.135(3) -0.0045(16) 0.0199(16) -0.0171(11)
C19 0.0290(10) 0.0511(13) 0.0689(15) -0.0093(11) 0.0045(10) 0.0061(9)

loop_
_atom_type_symbol
_atom_type_description
_atom_type_scat_dispersion_real
_atom_type_scat_dispersion_imag
_atom_type_scat_source
C C 0.0033 0.0016 'International Tables Vol C Tables 4.2.6.8 and 6.1.1.4'
H H 0.0000 0.0000 'International Tables Vol C Tables 4.2.6.8 and 6.1.1.4'
B B 0.0013 0.0007 'International Tables Vol C Tables 4.2.6.8 and 6.1.1.4'
F F 0.0171 0.0103 'International Tables Vol C Tables 4.2.6.8 and 6.1.1.4'
N N 0.0061 0.0033 'International Tables Vol C Tables 4.2.6.8 and 6.1.1.4'
Si Si 0.0817 0.0704 'International Tables Vol C Tables 4.2.6.8 and 6.1.1.4'

loop_
_geom_angle_atom_site_label_1
_geom_angle_atom_site_label_2
_geom_angle_atom_site_label_3
_geom_angle
_geom_angle_site_symmetry_1
_geom_angle_site_symmetry_3
_geom_angle_publ_flag
N1 Si1 C14 111.97(11) . . ?
N1 Si1 C15 110.43(9) . . ?
N1 Si1 C16 108.46(10) . . ?
C14 Si1 C15 109.83(14) . . ?
C14 Si1 C16 110.79(14) . . ?
C15 Si1 C16 105.15(12) . . ?
N1 Si2 C17 110.78(11) . . ?
N1 Si2 C18 111.70(12) . . ?
N1 Si2 C19 108.63(9) . . ?
C17 Si2 C18 110.20(18) . . ?
C17 Si2 C19 105.04(14) . . ?
C19 Si2 C18 110.29(13) . . ?
Si2 N1 Si1 119.09(8) . . ?
B5 N1 Si1 120.29(11) . . ?
B5 N1 Si2 120.60(12) . . ?
F1 C1 C2 120.03(17) . . ?
F1 C1 C10 120.21(17) . . ?
C10 C1 C2 119.76(16) . . ?
F5 C2 C1 119.64(17) . . ?
F5 C2 C3 120.96(17) . . ?
C1 C2 C3 119.40(16) . . ?
F6 C3 C2 117.08(16) . . ?
F6 C3 C4 120.04(16) . . ?
C2 C3 C4 122.86(16) . . ?
C3 C4 B5 121.99(15) . . ?
C3 C4 C11 115.50(15) . . ?
C11 C4 B5 122.51(14) . . ?
N1 B5 C4 122.73(15) . . ?
N1 B5 C6 122.45(15) . . ?
C4 B5 C6 114.79(14) . . ?
C7 C6 B5 123.78(15) . . ?
C12 C6 B5 120.72(14) . . ?
C12 C6 C7 115.36(15) . . ?
F9 C7 C6 119.36(15) . . ?
F9 C7 C8 117.75(15) . . ?
C8 C7 C6 122.87(16) . . ?
F8 C8 C7 121.36(17) . . ?
F8 C8 C9 119.06(16) . . ?
C9 C8 C7 119.59(16) . . ?
F2 C9 C8 119.71(18) . . ?
F2 C9 C13 120.44(18) . . ?
C13 C9 C8 119.85(16) . . ?
F3 C10 C1 119.64(16) . . ?
F3 C10 C11 121.07(16) . . ?
C11 C10 C1 119.27(16) . . ?
F4 C11 C4 118.96(14) . . ?
F4 C11 C10 117.83(15) . . ?
C10 C11 C4 123.16(16) . . ?
F10 C12 C6 119.39(16) . . ?
F10 C12 C13 117.29(16) . . ?
C13 C12 C6 123.29(16) . . ?
F7 C13 C9 120.26(17) . . ?
F7 C13 C12 120.73(17) . . ?
C9 C13 C12 119.01(16) . . ?
Si1 C14 H14A 109.5 . . ?
Si1 C14 H14B 109.5 . . ?
Si1 C14 H14C 109.5 . . ?
H14A C14 H14B 109.5 . . ?
H14A C14 H14C 109.5 . . ?
H14B C14 H14C 109.5 . . ?
Si1 C15 H15A 109.5 . . ?
Si1 C15 H15B 109.5 . . ?
Si1 C15 H15C 109.5 . . ?
H15A C15 H15B 109.5 . . ?
H15A C15 H15C 109.5 . . ?
H15B C15 H15C 109.5 . . ?
Si1 C16 H16A 109.5 . . ?
Si1 C16 H16B 109.5 . . ?
Si1 C16 H16C 109.5 . . ?
H16A C16 H16B 109.5 . . ?
H16A C16 H16C 109.5 . . ?
H16B C16 H16C 109.5 . . ?
Si2 C17 H17A 109.5 . . ?
Si2 C17 H17B 109.5 . . ?
Si2 C17 H17C 109.5 . . ?
H17A C17 H17B 109.5 . . ?
H17A C17 H17C 109.5 . . ?
H17B C17 H17C 109.5 . . ?
Si2 C18 H18A 109.5 . . ?
Si2 C18 H18B 109.5 . . ?
Si2 C18 H18C 109.5 . . ?
H18A C18 H18B 109.5 . . ?
H18A C18 H18C 109.5 . . ?
H18B C18 H18C 109.5 . . ?
Si2 C19 H19A 109.5 . . ?
Si2 C19 H19B 109.5 . . ?
Si2 C19 H19C 109.5 . . ?
H19A C19 H19B 109.5 . . ?
H19A C19 H19C 109.5 . . ?
H19B C19 H19C 109.5 . . ?

loop_
_geom_bond_atom_site_label_1
_geom_bond_atom_site_label_2
_geom_bond_distance
_geom_bond_site_symmetry_2
_geom_bond_publ_flag
Si1 N1 1.7888(15) . ?
Si1 C14 1.853(3) . ?
Si1 C15 1.863(2) . ?
Si1 C16 1.866(2) . ?
Si2 N1 1.7809(15) . ?
Si2 C17 1.856(3) . ?
Si2 C18 1.863(3) . ?
Si2 C19 1.856(2) . ?
F1 C1 1.335(2) . ?
F2 C9 1.336(2) . ?
F3 C10 1.339(2) . ?
F4 C11 1.3443(19) . ?
F5 C2 1.337(2) . ?
F6 C3 1.348(2) . ?
F7 C13 1.333(2) . ?
F8 C8 1.340(2) . ?
F9 C7 1.342(2) . ?
F10 C12 1.347(2) . ?
N1 B5 1.402(2) . ?
C1 C2 1.376(3) . ?
C1 C10 1.375(3) . ?
C2 C3 1.381(3) . ?
C3 C4 1.381(2) . ?
C4 B5 1.593(2) . ?
C4 C11 1.389(2) . ?
B5 C6 1.597(2) . ?
C6 C7 1.385(2) . ?
C6 C12 1.382(2) . ?
C7 C8 1.376(2) . ?
C8 C9 1.373(3) . ?
C9 C13 1.372(3) . ?
C10 C11 1.374(2) . ?
C12 C13 1.381(3) . ?
C14 H14A 0.9800 . ?
C14 H14B 0.9800 . ?
C14 H14C 0.9800 . ?
C15 H15A 0.9800 . ?
C15 H15B 0.9800 . ?
C15 H15C 0.9800 . ?
C16 H16A 0.9800 . ?
C16 H16B 0.9800 . ?
C16 H16C 0.9800 . ?
C17 H17A 0.9800 . ?
C17 H17B 0.9800 . ?
C17 H17C 0.9800 . ?
C18 H18A 0.9800 . ?
C18 H18B 0.9800 . ?
C18 H18C 0.9800 . ?
C19 H19A 0.9800 . ?
C19 H19B 0.9800 . ?
C19 H19C 0.9800 . ?

loop_
_geom_torsion_atom_site_label_1
_geom_torsion_atom_site_label_2
_geom_torsion_atom_site_label_3
_geom_torsion_atom_site_label_4
_geom_torsion
_geom_torsion_site_symmetry_1
_geom_torsion_site_symmetry_2
_geom_torsion_site_symmetry_3
_geom_torsion_site_symmetry_4
_geom_torsion_publ_flag
Si1 N1 B5 C4 34.2(2) . . . . ?
Si1 N1 B5 C6 -143.97(13) . . . . ?
Si2 N1 B5 C4 -147.70(13) . . . . ?
Si2 N1 B5 C6 34.2(2) . . . . ?
F1 C1 C2 F5 -1.7(3) . . . . ?
F1 C1 C2 C3 178.67(17) . . . . ?
F1 C1 C10 F3 0.4(3) . . . . ?
F1 C1 C10 C11 -178.07(16) . . . . ?
F2 C9 C13 F7 -0.9(3) . . . . ?
F2 C9 C13 C12 179.07(16) . . . . ?
F3 C10 C11 F4 -1.4(2) . . . . ?
F3 C10 C11 C4 -178.80(15) . . . . ?
F5 C2 C3 F6 -1.7(3) . . . . ?
F5 C2 C3 C4 179.46(17) . . . . ?
F6 C3 C4 B5 2.6(2) . . . . ?
F6 C3 C4 C11 -176.68(15) . . . . ?
F8 C8 C9 F2 -0.6(3) . . . . ?
F8 C8 C9 C13 179.02(16) . . . . ?
F9 C7 C8 F8 1.1(3) . . . . ?
F9 C7 C8 C9 -179.42(16) . . . . ?
F10 C12 C13 F7 -1.5(3) . . . . ?
F10 C12 C13 C9 178.52(15) . . . . ?
N1 B5 C6 C7 -121.87(18) . . . . ?
N1 B5 C6 C12 62.5(2) . . . . ?
C1 C2 C3 F6 177.95(17) . . . . ?
C1 C2 C3 C4 -0.9(3) . . . . ?
C1 C10 C11 F4 177.07(15) . . . . ?
C1 C10 C11 C4 -0.4(3) . . . . ?
C2 C1 C10 F3 -179.83(16) . . . . ?
C2 C1 C10 C11 1.7(3) . . . . ?
C2 C3 C4 B5 -178.62(17) . . . . ?
C2 C3 C4 C11 2.1(3) . . . . ?
C3 C4 B5 N1 56.5(2) . . . . ?
C3 C4 B5 C6 -125.23(17) . . . . ?
C3 C4 C11 F4 -178.92(14) . . . . ?
C3 C4 C11 C10 -1.5(2) . . . . ?
C4 B5 C6 C7 59.9(2) . . . . ?
C4 B5 C6 C12 -115.72(17) . . . . ?
B5 C4 C11 F4 1.8(2) . . . . ?
B5 C4 C11 C10 179.26(15) . . . . ?
B5 C6 C7 F9 3.5(2) . . . . ?
B5 C6 C7 C8 -177.69(16) . . . . ?
B5 C6 C12 F10 -1.4(2) . . . . ?
B5 C6 C12 C13 176.76(16) . . . . ?
C6 C7 C8 F8 -177.73(16) . . . . ?
C6 C7 C8 C9 1.8(3) . . . . ?
C6 C12 C13 F7 -179.66(16) . . . . ?
C6 C12 C13 C9 0.3(3) . . . . ?
C7 C6 C12 F10 -177.33(15) . . . . ?
C7 C6 C12 C13 0.8(2) . . . . ?
C7 C8 C9 F2 179.90(16) . . . . ?
C7 C8 C9 C13 -0.5(3) . . . . ?
C8 C9 C13 F7 179.49(16) . . . . ?
C8 C9 C13 C12 -0.5(3) . . . . ?
C10 C1 C2 F5 178.54(17) . . . . ?
C10 C1 C2 C3 -1.1(3) . . . . ?
C11 C4 B5 N1 -124.29(18) . . . . ?
C11 C4 B5 C6 54.0(2) . . . . ?
C12 C6 C7 F9 179.34(15) . . . . ?
C12 C6 C7 C8 -1.9(2) . . . . ?
C14 Si1 N1 Si2 79.71(14) . . . . ?
C14 Si1 N1 B5 -102.12(17) . . . . ?
C15 Si1 N1 Si2 -157.58(13) . . . . ?
C15 Si1 N1 B5 20.60(18) . . . . ?
C16 Si1 N1 Si2 -42.85(14) . . . . ?
C16 Si1 N1 B5 135.32(16) . . . . ?
C17 Si2 N1 Si1 -155.06(15) . . . . ?
C17 Si2 N1 B5 26.8(2) . . . . ?
C18 Si2 N1 Si1 81.69(15) . . . . ?
C18 Si2 N1 B5 -96.48(18) . . . . ?
C19 Si2 N1 Si1 -40.18(14) . . . . ?
C19 Si2 N1 B5 141.65(16) . . . . ?
